data_7243050
loop_
_publ_author_name
'Zhou, Chuan-Cong'
'Liu, Hou-Ting'
'Ding, Li'
'Lu, Jing'
'Wang, Su-Na'
'Li, Yun-Wu'

_publ_section_title
;
 Proton conductivities of four low dimensional MOFs: affected by the
 amount of chelated ligands
;
_journal_issue 29
_journal_name_full CrystEngComm
_journal_page_first 5106
_journal_page_last 5115
_journal_paper_doi 10.1039/D1CE00589H
_journal_volume 23
_journal_year 2021
_chemical_formula_moiety 'C40 H44 Co3 N4 O24'
_chemical_formula_sum 'C40 H44 Co3 N4 O24'
_chemical_formula_weight 1141.58
_space_group_crystal_system monoclinic
_space_group_IT_number 14
_space_group_name_Hall '-P 2yn'
_space_group_name_H-M_alt 'P 1 21/n 1'
_atom_sites_solution_hydrogens mixed
_audit_creation_method SHELXL-2018/3
_audit_update_record
;
2021-04-30 deposited with the CCDC.	2021-06-14 downloaded from the CCDC.
;
_cell_angle_alpha 90
_cell_angle_beta 96.328(4)
_cell_angle_gamma 90
_cell_formula_units_Z 4
_cell_length_a 8.0999(3)
_cell_length_b 27.3630(10)
_cell_length_c 20.2667(8)
_cell_measurement_reflns_used 3813
_cell_measurement_temperature 293(2)
_cell_measurement_theta_max 68.5600
_cell_measurement_theta_min 3.9130
_cell_volume 4464.5(3)
_computing_cell_refinement 'CrysAlisPro 1.171.40.53 (Rigaku OD, 2019)'
_computing_data_collection 'CrysAlisPro 1.171.40.53 (Rigaku OD, 2019)'
_computing_data_reduction 'CrysAlisPro 1.171.40.53 (Rigaku OD, 2019)'
_computing_structure_refinement 'SHELXL-2018/3 (Sheldrick, 2018)'
_diffrn_ambient_temperature 293(2)
_diffrn_measured_fraction_theta_full 1.000
_diffrn_measured_fraction_theta_max 1.000
_diffrn_measurement_device_type 'Xcalibur, Eos, Gemini'
_diffrn_radiation_type CuK\a
_diffrn_radiation_wavelength 1.54184
_diffrn_reflns_av_R_equivalents 0.0910
_diffrn_reflns_av_unetI/netI 0.0782
_diffrn_reflns_Laue_measured_fraction_full 1.000
_diffrn_reflns_Laue_measured_fraction_max 1.000
_diffrn_reflns_limit_h_max 7
_diffrn_reflns_limit_h_min -9
_diffrn_reflns_limit_k_max 31
_diffrn_reflns_limit_k_min -32
_diffrn_reflns_limit_l_max 24
_diffrn_reflns_limit_l_min -24
_diffrn_reflns_number 30520
_diffrn_reflns_point_group_measured_fraction_full 1.000
_diffrn_reflns_point_group_measured_fraction_max 1.000
_diffrn_reflns_theta_full 67.247
_diffrn_reflns_theta_max 67.247
_diffrn_reflns_theta_min 2.724
_diffrn_source 'fine-focus sealed X-ray tube'
_exptl_absorpt_coefficient_mu 9.480
_exptl_absorpt_correction_T_max 1.00000
_exptl_absorpt_correction_T_min 0.54563
_exptl_absorpt_correction_type multi-scan
_exptl_absorpt_process_details
;
CrysAlisPro 1.171.40.53 (Rigaku Oxford Diffraction, 2019)
Empirical absorption correction using spherical harmonics,
 implemented in SCALE3 ABSPACK scaling algorithm.
;
_exptl_crystal_colour red
_exptl_crystal_density_diffrn 1.698
_exptl_crystal_description block
_exptl_crystal_F_000 2340
_exptl_crystal_size_max 0.080
_exptl_crystal_size_mid 0.070
_exptl_crystal_size_min 0.070
_refine_diff_density_max 1.283
_refine_diff_density_min -0.858
_refine_diff_density_rms 0.113
_refine_ls_extinction_method none
_refine_ls_goodness_of_fit_ref 1.048
_refine_ls_hydrogen_treatment constr
_refine_ls_matrix_type full
_refine_ls_number_parameters 640
_refine_ls_number_reflns 8013
_refine_ls_number_restraints 0
_refine_ls_restrained_S_all 1.048
_refine_ls_R_factor_all 0.1086
_refine_ls_R_factor_gt 0.0737
_refine_ls_shift/su_max 0.000
_refine_ls_shift/su_mean 0.000
_refine_ls_structure_factor_coef Fsqd
_refine_ls_weighting_details 'w=1/[\s^2^(Fo^2^)+(0.0982P)^2^+9.8892P] where P=(Fo^2^+2Fc^2^)/3'
_refine_ls_weighting_scheme calc
_refine_ls_wR_factor_gt 0.1849
_refine_ls_wR_factor_ref 0.2108
_reflns_Friedel_coverage 0.000
_reflns_number_gt 5501
_reflns_number_total 8013
_reflns_threshold_expression 'I > 2\s(I)'
_cod_data_source_file d1ce00589h2.cif
_cod_data_source_block exp_11640
_cod_depositor_comments 'Adding full bibliography for 7243047--7243050.cif.'
_cod_original_sg_symbol_H-M 'P 21/n'
_cod_database_code 7243050
_shelx_shelxl_version_number 2018/3
_shelx_space_group_comment
;
The symmetry employed for this shelxl refinement is uniquely defined
by the following loop, which should always be used as a source of
symmetry information in preference to the above space-group names.
They are only intended as comments.
;
_shelx_estimated_absorpt_t_min 0.518
_shelx_estimated_absorpt_t_max 0.557

loop_
_space_group_symop_operation_xyz
'x, y, z'
'-x+1/2, y+1/2, -z+1/2'
'-x, -y, -z'
'x-1/2, -y-1/2, z-1/2'

loop_
_atom_site_label
_atom_site_type_symbol
_atom_site_fract_x
_atom_site_fract_y
_atom_site_fract_z
_atom_site_U_iso_or_equiv
_atom_site_adp_type
_atom_site_occupancy
_atom_site_site_symmetry_order
_atom_site_calc_flag
_atom_site_refinement_flags_posn
_atom_site_refinement_flags_adp
_atom_site_refinement_flags_occupancy
_atom_site_disorder_assembly
_atom_site_disorder_group
Co1 Co 0.80594(13) 0.05392(3) 0.17073(5) 0.0293(3) Uani 1 1 d . . . . .
Co2 Co 0.65288(14) 0.49703(4) -0.09526(6) 0.0373(3) Uani 1 1 d . . . . .
Co3 Co 0.14862(11) 0.25244(3) 0.15946(4) 0.0209(2) Uani 1 1 d . . . . .
N1 N 0.7572(7) 0.0227(2) 0.0744(3) 0.0369(13) Uani 1 1 d . . . . .
N2 N 0.6675(7) -0.0084(2) 0.1892(3) 0.0369(13) Uani 1 1 d . . . . .
N3 N 0.3875(6) 0.24107(17) 0.1244(2) 0.0244(11) Uani 1 1 d . . . . .
N4 N -0.0899(6) 0.26616(17) 0.1935(2) 0.0245(11) Uani 1 1 d . . . . .
O1 O 0.8168(5) 0.12357(15) 0.1246(2) 0.0321(10) Uani 1 1 d . . . . .
O2 O 0.5916(6) 0.10477(16) 0.1692(2) 0.0369(11) Uani 1 1 d . . . . .
O3 O 0.7465(7) 0.19770(16) -0.1849(2) 0.0414(12) Uani 1 1 d . . . . .
O4 O 0.7381(5) 0.26547(16) -0.2450(2) 0.0294(10) Uani 1 1 d . . . . .
O5 O 0.6644(6) 0.42588(15) -0.1408(2) 0.0382(11) Uani 1 1 d . . . . .
O6 O 0.6251(6) 0.43166(16) -0.0371(2) 0.0396(12) Uani 1 1 d . . . . .
O7 O -0.3248(6) 0.39530(17) 0.1328(2) 0.0429(12) Uani 1 1 d . . . . .
O8 O -0.5107(7) 0.38457(18) 0.2041(3) 0.0494(14) Uani 1 1 d . . . . .
O9 O -0.4192(7) 0.30458(17) 0.5110(2) 0.0466(13) Uani 1 1 d . . . . .
O10 O -0.4408(5) 0.23446(16) 0.5614(2) 0.0280(9) Uani 1 1 d . . . . .
O11 O -0.4228(7) 0.08114(17) 0.4472(2) 0.0426(12) Uani 1 1 d . . . . .
O12 O -0.3187(9) 0.07579(19) 0.3522(3) 0.0648(18) Uani 1 1 d . . . . .
O13 O 0.8813(7) 0.0858(2) 0.2615(2) 0.0507(14) Uani 1 1 d . . . . .
H13C H 0.809685 0.081183 0.288552 0.061 Uiso 1 1 d R U . . .
H13B H 0.974555 0.073573 0.276292 0.061 Uiso 1 1 d R U . . .
O14 O 1.0377(6) 0.0237(2) 0.1759(3) 0.0554(15) Uani 1 1 d . . . . .
H14A H 1.033789 -0.005478 0.189951 0.083 Uiso 1 1 d R U . . .
H14C H 1.103899 0.040332 0.202541 0.083 Uiso 1 1 d R U . . .
O15 O 0.9021(7) 0.4994(2) -0.0773(4) 0.0701(19) Uani 1 1 d . . . . .
H15B H 0.938042 0.523904 -0.097179 0.105 Uiso 1 1 d R U . . .
H15D H 0.942712 0.473333 -0.091779 0.105 Uiso 1 1 d R U . . .
O16 O 0.6623(9) 0.5338(2) -0.1819(3) 0.077(2) Uani 1 1 d . . . . .
H16D H 0.606145 0.560063 -0.183065 0.092 Uiso 1 1 d R U . . .
H16C H 0.764395 0.539183 -0.185295 0.092 Uiso 1 1 d R U . . .
O17 O 0.6461(7) 0.5594(2) -0.0378(3) 0.0594(16) Uani 1 1 d . . . . .
H17B H 0.553604 0.560778 -0.021672 0.089 Uiso 1 1 d R U . . .
H17C H 0.724714 0.558378 -0.006362 0.089 Uiso 1 1 d R U . . .
O18 O 0.3955(7) 0.50533(19) -0.1064(3) 0.0614(17) Uani 1 1 d . . . . .
H18B H 0.369739 0.530642 -0.129565 0.092 Uiso 1 1 d R U . . .
H18C H 0.351339 0.480312 -0.125935 0.092 Uiso 1 1 d R U . . .
O19 O 0.1947(7) 0.32822(19) 0.1757(3) 0.0611(17) Uani 1 1 d . . . . .
H19C H 0.215403 0.331009 0.217563 0.073 Uiso 1 1 d R U . . .
H19B H 0.281213 0.338749 0.160113 0.073 Uiso 1 1 d R U . . .
O20 O 0.1076(6) 0.17647(15) 0.1404(2) 0.0326(10) Uani 1 1 d . . . . .
H20B H 0.011990 0.168663 0.150467 0.049 Uiso 1 1 d R U . . .
H20C H 0.112990 0.170713 0.099477 0.049 Uiso 1 1 d R U . . .
O21 O 0.3122(10) 0.0679(4) 0.2332(4) 0.128(4) Uani 1 1 d . . . . .
H21C H 0.385170 0.076600 0.208480 0.153 Uiso 1 1 d R U . . .
H21A H 0.277140 0.092410 0.253269 0.153 Uiso 1 1 d R U . . .
O22 O 0.3826(7) 0.36185(19) 0.4184(3) 0.0542(14) Uani 1 1 d . . . . .
H22C H 0.336982 0.340769 0.391494 0.065 Uiso 1 1 d R U . . .
H22A H 0.465042 0.348959 0.441634 0.065 Uiso 1 1 d R U . . .
O23 O 0.5315(8) 0.9082(2) 0.4260(3) 0.0662(18) Uani 1 1 d . . . . .
H23C H 0.620213 0.906332 0.407315 0.079 Uiso 1 1 d R U . . .
H23A H 0.549963 0.899632 0.466455 0.079 Uiso 1 1 d R U . . .
O24 O 0.0302(9) 0.9282(2) 0.1691(3) 0.074(2) Uani 1 1 d . . . . .
H24C H 0.024996 0.914658 0.206569 0.089 Uiso 1 1 d R U . . .
H24D H 0.057636 0.906748 0.142069 0.089 Uiso 1 1 d R U . . .
C1 C 0.7939(11) 0.0406(3) 0.0167(4) 0.053(2) Uani 1 1 d . . . . .
H1 H 0.834104 0.072413 0.015514 0.063 Uiso 1 1 calc R U . . .
C2 C 0.7746(13) 0.0137(4) -0.0417(4) 0.071(3) Uani 1 1 d . . . . .
H2 H 0.800343 0.027188 -0.081396 0.085 Uiso 1 1 calc R U . . .
C3 C 0.7166(13) -0.0333(4) -0.0396(5) 0.070(3) Uani 1 1 d . . . . .
H3 H 0.705403 -0.052086 -0.078053 0.084 Uiso 1 1 calc R U . . .
C4 C 0.6751(11) -0.0529(3) 0.0184(4) 0.057(2) Uani 1 1 d . . . . .
C5 C 0.6118(14) -0.1012(4) 0.0263(6) 0.077(3) Uani 1 1 d . . . . .
H5 H 0.606732 -0.122573 -0.009503 0.092 Uiso 1 1 calc R U . . .
C6 C 0.5604(13) -0.1165(3) 0.0822(6) 0.074(3) Uani 1 1 d . . . . .
H6 H 0.515825 -0.147663 0.084323 0.089 Uiso 1 1 calc R U . . .
C7 C 0.5722(10) -0.0856(3) 0.1403(5) 0.052(2) Uani 1 1 d . . . . .
C8 C 0.5138(12) -0.0991(3) 0.2008(5) 0.065(3) Uani 1 1 d . . . . .
H8 H 0.463841 -0.129368 0.205305 0.078 Uiso 1 1 calc R U . . .
C9 C 0.5319(11) -0.0672(4) 0.2524(5) 0.066(3) Uani 1 1 d . . . . .
H9 H 0.491939 -0.075137 0.292377 0.079 Uiso 1 1 calc R U . . .
C10 C 0.6103(10) -0.0228(3) 0.2454(4) 0.051(2) Uani 1 1 d . . . . .
H10 H 0.623835 -0.001875 0.281725 0.062 Uiso 1 1 calc R U . . .
C11 C 0.6461(9) -0.0399(3) 0.1371(4) 0.0385(16) Uani 1 1 d . . . . .
C12 C 0.6953(9) -0.0228(3) 0.0751(4) 0.0394(16) Uani 1 1 d . . . . .
C13 C 0.6717(8) 0.1340(2) 0.1374(3) 0.0255(13) Uani 1 1 d . . . . .
C14 C 0.5983(7) 0.1816(2) 0.1144(3) 0.0228(12) Uani 1 1 d . . . . .
C15 C 0.4662(7) 0.2001(2) 0.1446(3) 0.0258(13) Uani 1 1 d . . . . .
H15A H 0.431320 0.183338 0.180486 0.031 Uiso 1 1 calc R U . . .
C16 C 0.4419(7) 0.2656(2) 0.0730(3) 0.0238(12) Uani 1 1 d . . . . .
H16A H 0.388388 0.294519 0.059100 0.029 Uiso 1 1 calc R U . . .
C17 C 0.5740(7) 0.2498(2) 0.0400(3) 0.0219(12) Uani 1 1 d . . . . .
C18 C 0.6540(7) 0.2073(2) 0.0624(3) 0.0234(12) Uani 1 1 d . . . . .
H18A H 0.744841 0.195957 0.042444 0.028 Uiso 1 1 calc R U . . .
C19 C 0.6196(7) 0.2770(2) -0.0191(3) 0.0220(12) Uani 1 1 d . . . . .
C20 C 0.6162(7) 0.3277(2) -0.0238(3) 0.0235(12) Uani 1 1 d . . . . .
H20A H 0.590182 0.346179 0.012111 0.028 Uiso 1 1 calc R U . . .
C21 C 0.6509(7) 0.3511(2) -0.0814(3) 0.0242(12) Uani 1 1 d . . . . .
C22 C 0.6891(7) 0.3234(2) -0.1358(3) 0.0246(13) Uani 1 1 d . . . . .
H22 H 0.709500 0.339066 -0.174822 0.030 Uiso 1 1 calc R U . . .
C23 C 0.6966(7) 0.2732(2) -0.1320(3) 0.0229(12) Uani 1 1 d . . . . .
C24 C 0.6620(7) 0.2498(2) -0.0740(3) 0.0245(12) Uani 1 1 d . . . . .
H24 H 0.666958 0.215938 -0.071402 0.029 Uiso 1 1 calc R U . . .
C25 C 0.6448(8) 0.4050(2) -0.0869(3) 0.0294(14) Uani 1 1 d . . . . .
C26 C 0.7319(8) 0.2426(2) -0.1910(3) 0.0263(13) Uani 1 1 d . . . . .
C27 C -0.1707(8) 0.3063(2) 0.1720(3) 0.0260(13) Uani 1 1 d . . . . .
H27 H -0.136687 0.322606 0.135575 0.031 Uiso 1 1 calc R U . . .
C28 C -0.3038(7) 0.3251(2) 0.2017(3) 0.0237(12) Uani 1 1 d . . . . .
C29 C -0.3549(7) 0.3006(2) 0.2555(3) 0.0249(13) Uani 1 1 d . . . . .
H29 H -0.443122 0.312529 0.276382 0.030 Uiso 1 1 calc R U . . .
C30 C -0.2748(7) 0.2582(2) 0.2781(3) 0.0231(12) Uani 1 1 d . . . . .
C31 C -0.1442(7) 0.2422(2) 0.2448(3) 0.0238(12) Uani 1 1 d . . . . .
H31 H -0.091310 0.213192 0.258705 0.029 Uiso 1 1 calc R U . . .
C32 C -0.3218(7) 0.2307(2) 0.3369(3) 0.0245(13) Uani 1 1 d . . . . .
C33 C -0.3552(8) 0.2566(2) 0.3935(3) 0.0266(13) Uani 1 1 d . . . . .
H33 H -0.350157 0.290555 0.393659 0.032 Uiso 1 1 calc R U . . .
C34 C -0.3958(7) 0.2320(2) 0.4497(3) 0.0248(13) Uani 1 1 d . . . . .
C35 C -0.4025(7) 0.1813(2) 0.4490(3) 0.0251(13) Uani 1 1 d . . . . .
H35 H -0.429890 0.164750 0.486316 0.030 Uiso 1 1 calc R U . . .
C36 C -0.3691(7) 0.1551(2) 0.3937(3) 0.0275(13) Uani 1 1 d . . . . .
C37 C -0.3300(8) 0.1800(2) 0.3374(3) 0.0261(13) Uani 1 1 d . . . . .
H37 H -0.309144 0.162446 0.299917 0.031 Uiso 1 1 calc R U . . .
C38 C -0.3863(8) 0.3718(2) 0.1766(3) 0.0280(14) Uani 1 1 d . . . . .
C39 C -0.4230(7) 0.2589(2) 0.5131(3) 0.0283(14) Uani 1 1 d . . . . .
C40 C -0.3715(9) 0.1007(2) 0.3970(3) 0.0347(15) Uani 1 1 d . . . . .

loop_
_atom_site_aniso_label
_atom_site_aniso_U_11
_atom_site_aniso_U_22
_atom_site_aniso_U_33
_atom_site_aniso_U_23
_atom_site_aniso_U_13
_atom_site_aniso_U_12
Co1 0.0374(6) 0.0208(5) 0.0304(6) 0.0026(4) 0.0069(4) 0.0026(4)
Co2 0.0465(7) 0.0237(5) 0.0417(7) 0.0007(5) 0.0041(5) 0.0026(5)
Co3 0.0268(5) 0.0189(5) 0.0183(5) 0.0017(4) 0.0087(4) 0.0027(4)
N1 0.046(3) 0.030(3) 0.036(3) 0.000(2) 0.013(3) 0.002(3)
N2 0.033(3) 0.039(3) 0.040(3) 0.008(3) 0.009(3) -0.001(2)
N3 0.032(3) 0.023(3) 0.019(2) 0.001(2) 0.006(2) 0.000(2)
N4 0.032(3) 0.023(3) 0.021(3) 0.002(2) 0.009(2) 0.004(2)
O1 0.030(2) 0.022(2) 0.046(3) 0.0092(19) 0.014(2) 0.0084(18)
O2 0.033(2) 0.032(2) 0.048(3) 0.021(2) 0.015(2) 0.002(2)
O3 0.070(3) 0.029(3) 0.028(2) -0.0017(19) 0.017(2) 0.001(2)
O4 0.033(2) 0.038(2) 0.019(2) -0.0008(18) 0.0081(18) -0.0013(19)
O5 0.066(3) 0.020(2) 0.030(3) 0.0041(18) 0.010(2) 0.000(2)
O6 0.059(3) 0.025(2) 0.036(3) 0.001(2) 0.013(2) 0.002(2)
O7 0.047(3) 0.035(3) 0.051(3) 0.021(2) 0.021(2) 0.013(2)
O8 0.051(3) 0.036(3) 0.066(4) 0.021(3) 0.033(3) 0.020(2)
O9 0.085(4) 0.030(3) 0.027(3) 0.003(2) 0.014(3) 0.007(3)
O10 0.029(2) 0.038(2) 0.018(2) -0.0131(19) 0.0054(18) -0.0004(19)
O11 0.065(3) 0.030(3) 0.035(3) 0.007(2) 0.014(2) -0.007(2)
O12 0.118(5) 0.030(3) 0.054(4) 0.001(3) 0.047(4) -0.003(3)
O13 0.055(3) 0.064(4) 0.032(3) -0.010(2) 0.000(2) 0.017(3)
O14 0.044(3) 0.044(3) 0.077(4) -0.016(3) 0.002(3) 0.007(2)
O15 0.052(3) 0.033(3) 0.124(6) -0.015(3) 0.002(4) 0.005(3)
O16 0.102(5) 0.060(4) 0.073(4) 0.027(3) 0.033(4) 0.034(4)
O17 0.050(3) 0.061(4) 0.068(4) -0.026(3) 0.009(3) -0.003(3)
O18 0.050(3) 0.032(3) 0.098(5) 0.000(3) -0.011(3) 0.004(2)
O19 0.043(3) 0.037(3) 0.105(5) -0.023(3) 0.011(3) -0.003(2)
O20 0.036(2) 0.026(2) 0.036(3) 0.0001(19) 0.007(2) -0.0024(19)
O21 0.084(6) 0.209(11) 0.099(6) -0.067(7) 0.047(5) -0.069(6)
O22 0.073(4) 0.035(3) 0.053(3) -0.002(2) -0.006(3) -0.002(3)
O23 0.080(4) 0.072(4) 0.051(4) 0.012(3) 0.029(3) 0.028(3)
O24 0.126(6) 0.041(3) 0.060(4) -0.006(3) 0.029(4) 0.017(4)
C1 0.060(5) 0.057(5) 0.043(5) 0.002(4) 0.019(4) -0.002(4)
C2 0.083(7) 0.098(8) 0.036(5) -0.011(5) 0.025(5) -0.001(6)
C3 0.079(7) 0.082(7) 0.049(6) -0.035(5) 0.010(5) -0.010(6)
C4 0.061(5) 0.059(5) 0.052(5) -0.016(4) 0.006(4) -0.010(4)
C5 0.087(8) 0.052(6) 0.091(8) -0.029(6) 0.005(6) -0.017(5)
C6 0.072(6) 0.039(5) 0.110(9) -0.011(5) 0.003(6) -0.025(5)
C7 0.046(5) 0.040(4) 0.069(6) 0.006(4) -0.005(4) -0.010(4)
C8 0.064(6) 0.040(5) 0.089(7) 0.023(5) 0.000(5) -0.014(4)
C9 0.057(5) 0.074(7) 0.066(6) 0.027(5) 0.008(5) -0.017(5)
C10 0.058(5) 0.053(5) 0.042(5) 0.009(4) 0.001(4) -0.005(4)
C11 0.037(4) 0.033(4) 0.045(4) 0.003(3) 0.004(3) -0.003(3)
C12 0.043(4) 0.040(4) 0.034(4) -0.008(3) 0.000(3) 0.003(3)
C13 0.030(3) 0.021(3) 0.026(3) 0.000(2) 0.003(3) -0.001(2)
C14 0.024(3) 0.022(3) 0.023(3) 0.003(2) 0.002(2) 0.002(2)
C15 0.031(3) 0.024(3) 0.023(3) 0.007(2) 0.006(3) 0.001(3)
C16 0.030(3) 0.021(3) 0.022(3) 0.005(2) 0.008(3) 0.004(2)
C17 0.027(3) 0.023(3) 0.017(3) 0.001(2) 0.005(2) -0.001(2)
C18 0.024(3) 0.024(3) 0.024(3) 0.001(2) 0.011(2) 0.000(2)
C19 0.023(3) 0.023(3) 0.021(3) 0.003(2) 0.007(2) 0.002(2)
C20 0.029(3) 0.019(3) 0.022(3) -0.001(2) 0.003(2) 0.000(2)
C21 0.027(3) 0.021(3) 0.023(3) 0.005(2) -0.001(2) -0.001(2)
C22 0.028(3) 0.027(3) 0.018(3) 0.006(2) 0.003(2) -0.004(2)
C23 0.025(3) 0.023(3) 0.021(3) 0.002(2) 0.003(2) 0.001(2)
C24 0.027(3) 0.022(3) 0.026(3) -0.001(2) 0.008(2) 0.000(2)
C25 0.036(3) 0.024(3) 0.028(3) 0.004(3) 0.003(3) 0.001(3)
C26 0.030(3) 0.029(3) 0.020(3) 0.001(2) 0.004(2) -0.005(3)
C27 0.033(3) 0.026(3) 0.021(3) 0.007(2) 0.011(3) 0.002(3)
C28 0.025(3) 0.022(3) 0.025(3) 0.004(2) 0.002(2) 0.002(2)
C29 0.028(3) 0.023(3) 0.025(3) 0.002(2) 0.013(3) 0.006(2)
C30 0.029(3) 0.022(3) 0.019(3) 0.001(2) 0.006(2) -0.004(2)
C31 0.027(3) 0.021(3) 0.024(3) 0.003(2) 0.007(2) 0.007(2)
C32 0.027(3) 0.026(3) 0.022(3) 0.007(2) 0.008(2) 0.006(2)
C33 0.034(3) 0.020(3) 0.027(3) 0.001(2) 0.009(3) 0.001(2)
C34 0.027(3) 0.032(3) 0.016(3) 0.003(2) 0.004(2) 0.001(3)
C35 0.030(3) 0.025(3) 0.021(3) 0.004(2) 0.007(2) -0.003(2)
C36 0.026(3) 0.035(3) 0.023(3) 0.004(3) 0.006(3) -0.002(3)
C37 0.034(3) 0.025(3) 0.021(3) -0.001(2) 0.012(3) 0.002(3)
C38 0.030(3) 0.021(3) 0.034(3) 0.007(3) 0.007(3) 0.005(3)
C39 0.024(3) 0.030(4) 0.032(4) -0.010(3) 0.009(3) 0.001(3)
C40 0.050(4) 0.029(3) 0.027(3) 0.003(3) 0.012(3) 0.000(3)

loop_
_atom_type_symbol
_atom_type_description
_atom_type_scat_dispersion_real
_atom_type_scat_dispersion_imag
_atom_type_scat_source
C C 0.0181 0.0091 'International Tables Vol C Tables 4.2.6.8 and 6.1.1.4'
H H 0.0000 0.0000 'International Tables Vol C Tables 4.2.6.8 and 6.1.1.4'
O O 0.0492 0.0322 'International Tables Vol C Tables 4.2.6.8 and 6.1.1.4'
N N 0.0311 0.0180 'International Tables Vol C Tables 4.2.6.8 and 6.1.1.4'
Co Co -2.3653 3.6143 'International Tables Vol C Tables 4.2.6.8 and 6.1.1.4'

loop_
_geom_angle_atom_site_label_1
_geom_angle_atom_site_label_2
_geom_angle_atom_site_label_3
_geom_angle
_geom_angle_site_symmetry_1
_geom_angle_site_symmetry_3
_geom_angle_publ_flag
O14 Co1 O13 86.9(2) . . ?
O14 Co1 N2 99.7(2) . . ?
O13 Co1 N2 107.2(2) . . ?
O14 Co1 N1 87.8(2) . . ?
O13 Co1 N1 173.2(2) . . ?
N2 Co1 N1 77.8(2) . . ?
O14 Co1 O1 107.6(2) . . ?
O13 Co1 O1 89.5(2) . . ?
N2 Co1 O1 148.8(2) . . ?
N1 Co1 O1 88.2(2) . . ?
O14 Co1 O2 165.0(2) . . ?
O13 Co1 O2 84.3(2) . . ?
N2 Co1 O2 94.5(2) . . ?
N1 Co1 O2 100.0(2) . . ?
O1 Co1 O2 60.24(15) . . ?
O14 Co1 C13 137.4(2) . . ?
O13 Co1 C13 87.0(2) . . ?
N2 Co1 C13 122.3(2) . . ?
N1 Co1 C13 94.1(2) . . ?
O1 Co1 C13 30.28(18) . . ?
O2 Co1 C13 29.97(17) . . ?
O15 Co2 O16 90.4(3) . . ?
O15 Co2 O17 87.7(2) . . ?
O16 Co2 O17 94.8(3) . . ?
O15 Co2 O18 170.9(2) . . ?
O16 Co2 O18 89.1(3) . . ?
O17 Co2 O18 83.3(2) . . ?
O15 Co2 O5 90.9(2) . . ?
O16 Co2 O5 94.0(2) . . ?
O17 Co2 O5 171.1(2) . . ?
O18 Co2 O5 98.2(2) . . ?
O15 Co2 O6 95.2(2) . . ?
O16 Co2 O6 153.4(2) . . ?
O17 Co2 O6 111.3(2) . . ?
O18 Co2 O6 89.2(2) . . ?
O5 Co2 O6 60.04(17) . . ?
O4 Co3 O10 176.10(18) 4_566 4_665 ?
O4 Co3 O19 92.8(2) 4_566 . ?
O10 Co3 O19 90.9(2) 4_665 . ?
O4 Co3 O20 88.27(18) 4_566 . ?
O10 Co3 O20 87.93(18) 4_665 . ?
O19 Co3 O20 178.0(2) . . ?
O4 Co3 N4 88.62(18) 4_566 . ?
O10 Co3 N4 92.62(18) 4_665 . ?
O19 Co3 N4 85.9(2) . . ?
O20 Co3 N4 95.77(18) . . ?
O4 Co3 N3 92.30(18) 4_566 . ?
O10 Co3 N3 86.56(18) 4_665 . ?
O19 Co3 N3 92.5(2) . . ?
O20 Co3 N3 85.81(18) . . ?
N4 Co3 N3 178.19(18) . . ?
C1 N1 C12 118.1(7) . . ?
C1 N1 Co1 128.4(5) . . ?
C12 N1 Co1 113.2(5) . . ?
C10 N2 C11 116.6(6) . . ?
C10 N2 Co1 129.4(5) . . ?
C11 N2 Co1 113.7(4) . . ?
C15 N3 C16 118.0(5) . . ?
C15 N3 Co3 115.9(4) . . ?
C16 N3 Co3 124.2(4) . . ?
C27 N4 C31 117.8(5) . . ?
C27 N4 Co3 117.8(4) . . ?
C31 N4 Co3 122.9(4) . . ?
C13 O1 Co1 91.6(3) . . ?
C13 O2 Co1 87.6(4) . . ?
C26 O4 Co3 130.9(4) . 4_665 ?
C25 O5 Co2 91.3(4) . . ?
C25 O6 Co2 90.8(4) . . ?
C39 O10 Co3 128.5(4) . 4_566 ?
N1 C1 C2 122.5(8) . . ?
C3 C2 C1 118.6(9) . . ?
C4 C3 C2 120.8(8) . . ?
C3 C4 C12 117.1(8) . . ?
C3 C4 C5 125.6(9) . . ?
C12 C4 C5 117.3(8) . . ?
C6 C5 C4 122.6(9) . . ?
C5 C6 C7 121.1(8) . . ?
C11 C7 C8 117.6(8) . . ?
C11 C7 C6 118.5(8) . . ?
C8 C7 C6 123.8(8) . . ?
C9 C8 C7 118.8(8) . . ?
C8 C9 C10 119.7(9) . . ?
N2 C10 C9 123.6(8) . . ?
N2 C11 C7 123.5(7) . . ?
N2 C11 C12 116.5(6) . . ?
C7 C11 C12 119.8(7) . . ?
N1 C12 C4 122.9(7) . . ?
N1 C12 C11 116.9(6) . . ?
C4 C12 C11 120.2(7) . . ?
O2 C13 O1 120.5(5) . . ?
O2 C13 C14 120.6(5) . . ?
O1 C13 C14 118.8(5) . . ?
O2 C13 Co1 62.4(3) . . ?
O1 C13 Co1 58.2(3) . . ?
C14 C13 Co1 176.6(4) . . ?
C18 C14 C15 118.9(5) . . ?
C18 C14 C13 122.1(5) . . ?
C15 C14 C13 118.9(5) . . ?
N3 C15 C14 122.6(5) . . ?
N3 C16 C17 123.2(5) . . ?
C18 C17 C16 117.5(5) . . ?
C18 C17 C19 122.2(5) . . ?
C16 C17 C19 120.2(5) . . ?
C14 C18 C17 119.7(5) . . ?
C20 C19 C24 118.3(5) . . ?
C20 C19 C17 123.3(5) . . ?
C24 C19 C17 118.4(5) . . ?
C21 C20 C19 121.0(5) . . ?
C20 C21 C22 119.7(5) . . ?
C20 C21 C25 121.0(5) . . ?
C22 C21 C25 119.3(5) . . ?
C23 C22 C21 120.6(5) . . ?
C22 C23 C24 119.4(5) . . ?
C22 C23 C26 121.3(5) . . ?
C24 C23 C26 119.2(5) . . ?
C23 C24 C19 121.0(5) . . ?
O5 C25 O6 117.8(5) . . ?
O5 C25 C21 120.8(6) . . ?
O6 C25 C21 121.4(5) . . ?
O3 C26 O4 124.3(6) . . ?
O3 C26 C23 119.6(5) . . ?
O4 C26 C23 116.1(5) . . ?
N4 C27 C28 122.9(5) . . ?
C29 C28 C27 118.3(5) . . ?
C29 C28 C38 121.3(5) . . ?
C27 C28 C38 120.4(5) . . ?
C30 C29 C28 120.0(5) . . ?
C29 C30 C31 117.3(5) . . ?
C29 C30 C32 122.4(5) . . ?
C31 C30 C32 120.3(5) . . ?
N4 C31 C30 123.7(5) . . ?
C37 C32 C33 119.0(5) . . ?
C37 C32 C30 121.7(5) . . ?
C33 C32 C30 119.3(5) . . ?
C34 C33 C32 120.7(5) . . ?
C35 C34 C33 119.1(5) . . ?
C35 C34 C39 119.0(5) . . ?
C33 C34 C39 121.8(6) . . ?
C36 C35 C34 121.1(5) . . ?
C35 C36 C37 119.5(6) . . ?
C35 C36 C40 118.5(5) . . ?
C37 C36 C40 122.0(6) . . ?
C32 C37 C36 120.6(6) . . ?
O7 C38 O8 125.3(6) . . ?
O7 C38 C28 118.8(5) . . ?
O8 C38 C28 115.8(5) . . ?
O10 C39 O9 125.8(6) . . ?
O10 C39 C34 117.4(5) . . ?
O9 C39 C34 116.7(6) . . ?
O12 C40 O11 121.7(6) . . ?
O12 C40 C36 120.3(6) . . ?
O11 C40 C36 117.9(6) . . ?

loop_
_geom_bond_atom_site_label_1
_geom_bond_atom_site_label_2
_geom_bond_distance
_geom_bond_site_symmetry_2
_geom_bond_publ_flag
Co1 O14 2.043(5) . ?
Co1 O13 2.068(5) . ?
Co1 N2 2.096(6) . ?
Co1 N1 2.128(6) . ?
Co1 O1 2.129(4) . ?
Co1 O2 2.222(5) . ?
Co1 C13 2.505(6) . ?
Co2 O15 2.013(6) . ?
Co2 O16 2.032(6) . ?
Co2 O17 2.071(5) . ?
Co2 O18 2.084(5) . ?
Co2 O5 2.161(4) . ?
Co2 O6 2.168(5) . ?
Co3 O4 2.050(4) 4_566 ?
Co3 O10 2.069(4) 4_665 ?
Co3 O19 2.126(5) . ?
Co3 O20 2.134(4) . ?
Co3 N4 2.154(5) . ?
Co3 N3 2.156(5) . ?
N1 C1 1.330(9) . ?
N1 C12 1.343(9) . ?
N2 C10 1.335(10) . ?
N2 C11 1.361(9) . ?
N3 C15 1.331(7) . ?
N3 C16 1.353(7) . ?
N4 C27 1.328(7) . ?
N4 C31 1.344(7) . ?
O1 C13 1.264(7) . ?
O2 C13 1.252(7) . ?
O3 C26 1.239(7) . ?
O4 C26 1.268(7) . ?
O5 C25 1.259(7) . ?
O6 C25 1.270(8) . ?
O7 C38 1.243(7) . ?
O8 C38 1.254(8) . ?
O9 C39 1.252(8) . ?
O10 C39 1.208(8) . ?
O11 C40 1.260(8) . ?
O12 C40 1.249(8) . ?
C1 C2 1.390(12) . ?
C2 C3 1.370(14) . ?
C3 C4 1.367(13) . ?
C4 C12 1.409(10) . ?
C4 C5 1.433(13) . ?
C5 C6 1.318(14) . ?
C6 C7 1.443(13) . ?
C7 C11 1.390(10) . ?
C7 C8 1.412(13) . ?
C8 C9 1.358(14) . ?
C9 C10 1.387(12) . ?
C11 C12 1.437(10) . ?
C13 C14 1.485(8) . ?
C14 C18 1.383(8) . ?
C14 C15 1.387(8) . ?
C16 C17 1.392(8) . ?
C17 C18 1.385(8) . ?
C17 C19 1.489(8) . ?
C19 C20 1.392(8) . ?
C19 C24 1.411(8) . ?
C20 C21 1.387(8) . ?
C21 C22 1.400(8) . ?
C21 C25 1.477(8) . ?
C22 C23 1.378(8) . ?
C23 C24 1.394(8) . ?
C23 C26 1.511(8) . ?
C27 C28 1.389(8) . ?
C28 C29 1.383(8) . ?
C28 C38 1.504(8) . ?
C29 C30 1.382(8) . ?
C30 C31 1.388(8) . ?
C30 C32 1.493(8) . ?
C32 C37 1.391(8) . ?
C32 C33 1.400(8) . ?
C33 C34 1.393(8) . ?
C34 C35 1.387(8) . ?
C34 C39 1.517(8) . ?
C35 C36 1.382(8) . ?
C36 C37 1.394(8) . ?
C36 C40 1.491(9) . ?

loop_
_geom_hbond_atom_site_label_D
_geom_hbond_atom_site_label_H
_geom_hbond_atom_site_label_A
_geom_hbond_distance_DH
_geom_hbond_distance_HA
_geom_hbond_distance_DA
_geom_hbond_angle_DHA
_geom_hbond_site_symmetry_A
_geom_hbond_publ_flag
O24 H24D O22 0.85 1.84 2.687(8) 178.2 2 yes
O24 H24C O8 0.85 2.00 2.854(8) 178.3 2_455 yes
O23 H23A O11 0.85 2.19 2.821(7) 131.0 3_566 yes
O23 H23C O7 0.85 1.95 2.795(7) 174.3 2 yes
O22 H22A O9 0.85 2.01 2.809(7) 156.3 1_655 yes
O22 H22C O3 0.85 1.95 2.783(7) 167.5 4_566 yes
O21 H21A O5 0.85 2.48 2.943(9) 115.5 4_566 yes
O21 H21C O2 0.85 2.08 2.910(8) 166.2 . yes
O20 H20C O9 0.85 1.91 2.658(6) 146.6 4_665 yes
O20 H20B O1 0.85 2.03 2.754(6) 142.7 1_455 yes
O19 H19B O8 0.85 2.21 2.846(8) 131.8 1_655 yes
O19 H19C O3 0.85 2.12 2.899(8) 152.8 4_566 yes
O18 H18C O12 0.85 2.08 2.885(8) 158.4 4_665 yes
O18 H18B O7 0.85 2.06 2.818(7) 148.4 3_565 yes
O17 H17C O11 0.85 1.99 2.800(8) 157.9 2 yes
O17 H17B O6 0.85 1.98 2.814(7) 165.2 3_665 yes
O16 H16D O8 0.85 1.73 2.565(7) 165.9 3_565 yes
O15 H15D O11 0.85 1.96 2.637(7) 135.8 4_765 yes
O15 H15B O23 0.85 2.04 2.736(8) 138.3 4_675 yes
O14 H14C O21 0.85 1.89 2.680(9) 154.2 1_655 yes
O14 H14A O24 0.85 1.86 2.617(8) 147.1 1_645 yes
O13 H13B O5 0.85 2.15 2.877(7) 143.5 4_666 yes
O13 H13C O12 0.85 1.75 2.594(8) 172.1 1_655 yes
